data_1527326
loop_
_publ_author_name
'Edwards, A.J.'
'Mouty, M.A.'

_publ_section_title
;
 Fluoride crystal structures. Part V. Potassium pentafluorotellurate(IV)
;
_journal_name_full
;
Journal of the Chemical Society A: Inorganic, Physical, Theoretical (1966-1971)
;
_journal_page_first 703
_journal_page_last 706
_journal_volume 1969
_journal_year 1969
_chemical_formula_sum 'F5 K Te'
_chemical_name_systematic 'K (Te F5)'
_space_group_IT_number 57
_symmetry_space_group_name_Hall '-P 2c 2b'
_symmetry_space_group_name_H-M 'P b c m'
_cell_angle_alpha 90
_cell_angle_beta 90
_cell_angle_gamma 90
_cell_formula_units_Z 4
_cell_length_a 4.72
_cell_length_b 9.18
_cell_length_c 11.24
_cell_volume 487.025
_citation_journal_id_ASTM JCSIAP
_cod_data_source_file Edwards_JCSIAP_1969_1875.cif
_cod_data_source_block F5K1Te1
_cod_original_cell_volume 487.0247
_cod_original_formula_sum 'F5 K1 Te1'
_cod_database_code 1527326

loop_
_symmetry_equiv_pos_as_xyz
x,y,z
-x,-y,z+1/2
x,-y+1/2,-z
-x,y+1/2,-z+1/2
-x,-y,-z
x,y,-z-1/2
-x,y-1/2,z
x,-y-1/2,z-1/2

loop_
_atom_site_label
_atom_site_type_symbol
_atom_site_fract_x
_atom_site_fract_y
_atom_site_fract_z
_atom_site_occupancy
_atom_site_U_iso_or_equiv
F3 F-1 0.3787 0.202 0.25 1 0.0
K1 K+1 0.4965 0.25 0 1 0.0
Te1 Te+4 0.1128 0.0558 0.25 1 0.0
F2 F-1 -0.0398 0.1855 0.1272 1 0.0
F1 F-1 0.3776 -0.014 0.1284 1 0.0
